data_7239520
loop_
_publ_author_name
'Lin, Qiu-Han'
'Li, Yu-Chuan'
'Qi, Cai'
'Liu, Wei'
'Wang, Yuan'
'Pang, Si-Ping'

_publ_section_title
;
 Nitrogen-rich salts based on 5-hydrazino-1H-tetrazole: a new family of
 high-density energetic materials
;
_journal_issue 23
_journal_name_full 'Journal of Materials Chemistry A'
_journal_page_first 6776
_journal_paper_doi 10.1039/c3ta10503b
_journal_volume 1
_journal_year 2013
_chemical_formula_sum 'C H5 Cl N6 O4'
_chemical_formula_weight 200.56
_space_group_IT_number 61
_space_group_name_Hall '-P 2ac 2ab'
_space_group_name_H-M_alt 'P b c a'
_symmetry_cell_setting orthorhombic
_symmetry_space_group_name_H-M 'P b c a'
_atom_sites_solution_hydrogens difmap
_atom_sites_solution_primary direct
_atom_sites_solution_secondary difmap
_audit_creation_method SHELXL-97
_cell_angle_alpha 90.00
_cell_angle_beta 90.00
_cell_angle_gamma 90.00
_cell_formula_units_Z 8
_cell_length_a 7.762(2)
_cell_length_b 9.400(3)
_cell_length_c 17.653(5)
_cell_measurement_reflns_used 5084
_cell_measurement_temperature 153(2)
_cell_measurement_theta_max 31.502
_cell_measurement_theta_min 2.307
_cell_volume 1288.0(6)
_computing_cell_refinement 'CrystalClear (Rigaku Inc., 2008)'
_computing_data_collection 'CrystalClear (Rigaku Inc., 2008)'
_computing_data_reduction 'CrystalClear (Rigaku Inc., 2008)'
_computing_structure_refinement 'SHELXL-97 (Sheldrick, 1997)'
_computing_structure_solution 'SHELXS-97 (Sheldrick, 1990)'
_diffrn_ambient_temperature 153(2)
_diffrn_detector_area_resol_mean 28.5714
_diffrn_measured_fraction_theta_full 0.998
_diffrn_measured_fraction_theta_max 0.998
_diffrn_measurement_device_type AFC10/Saturn724+
_diffrn_measurement_method 'phi and omega scans'
_diffrn_radiation_monochromator graphite
_diffrn_radiation_source 'Rotating Anode'
_diffrn_radiation_type MoK\a
_diffrn_radiation_wavelength 0.71073
_diffrn_reflns_av_R_equivalents 0.0287
_diffrn_reflns_av_sigmaI/netI 0.0194
_diffrn_reflns_limit_h_max 10
_diffrn_reflns_limit_h_min -9
_diffrn_reflns_limit_k_max 13
_diffrn_reflns_limit_k_min -8
_diffrn_reflns_limit_l_max 24
_diffrn_reflns_limit_l_min -23
_diffrn_reflns_number 9712
_diffrn_reflns_theta_full 30.00
_diffrn_reflns_theta_max 30.00
_diffrn_reflns_theta_min 3.50
_diffrn_standards_decay_% 0
_diffrn_standards_interval_count 0
_diffrn_standards_interval_time 0
_diffrn_standards_number 0
_exptl_absorpt_coefficient_mu 0.584
_exptl_absorpt_correction_T_max 0.9742
_exptl_absorpt_correction_T_min 0.7301
_exptl_absorpt_correction_type Multi-scans
_exptl_crystal_colour Colorless
_exptl_crystal_density_diffrn 2.068
_exptl_crystal_density_method 'not measured'
_exptl_crystal_description Platelet
_exptl_crystal_F_000 816
_exptl_crystal_size_max 0.57
_exptl_crystal_size_mid 0.39
_exptl_crystal_size_min 0.05
_refine_diff_density_max 0.299
_refine_diff_density_min -0.430
_refine_diff_density_rms 0.064
_refine_ls_extinction_coef 0.0033(11)
_refine_ls_extinction_expression Fc^*^=kFc[1+0.001xFc^2^\l^3^/sin(2\q)]^-1/4^
_refine_ls_extinction_method SHELXL
_refine_ls_goodness_of_fit_ref 1.002
_refine_ls_hydrogen_treatment X,Y,Z,Ueq
_refine_ls_matrix_type full
_refine_ls_number_parameters 130
_refine_ls_number_reflns 1873
_refine_ls_number_restraints 0
_refine_ls_restrained_S_all 1.002
_refine_ls_R_factor_all 0.0395
_refine_ls_R_factor_gt 0.0375
_refine_ls_shift/su_max 0.001
_refine_ls_shift/su_mean 0.000
_refine_ls_structure_factor_coef Fsqd
_refine_ls_weighting_details 'calc w=1/[\s^2^(Fo^2^)+(0.0683P)^2^+0.9600P] where P=(Fo^2^+2Fc^2^)/3'
_refine_ls_weighting_scheme calc
_refine_ls_wR_factor_gt 0.1077
_refine_ls_wR_factor_ref 0.1094
_reflns_number_gt 1820
_reflns_number_total 1873
_reflns_threshold_expression >2sigma(I)
_cod_data_source_file c3ta10503b.txt
_cod_data_source_block bo1883
_cod_depositor_comments
;
The following automatic conversions were performed:

data item '_symmetry_cell_setting' value 'Orthorhombic' was changed
to 'orthorhombic' in accordance with the
/home/saulius/struct/COD-crude-data/automatic-downloads/DataCite-retrospective/RSC/depositions/lib/dictionaries/cif_core.dic
dictionary named 'cif_core.dic' version 2.4.2 last updated on
2011-04-26.

Automatic conversion script
Id: cif_fix_values 6909 2019-04-08 15:41:33Z antanas 
;
_cod_original_cell_volume 1288.1(6)
_cod_original_sg_symbol_H-M Pbca
_cod_database_code 7239520

loop_
_symmetry_equiv_pos_as_xyz
'x, y, z'
'-x+1/2, -y, z+1/2'
'-x, y+1/2, -z+1/2'
'x+1/2, -y+1/2, -z'
'-x, -y, -z'
'x-1/2, y, -z-1/2'
'x, -y-1/2, z-1/2'
'-x-1/2, y-1/2, z'

loop_
_atom_site_label
_atom_site_type_symbol
_atom_site_fract_x
_atom_site_fract_y
_atom_site_fract_z
_atom_site_U_iso_or_equiv
_atom_site_adp_type
_atom_site_occupancy
_atom_site_symmetry_multiplicity
_atom_site_calc_flag
Cl1 Cl 0.24366(4) 0.50106(3) 0.576671(19) 0.01176(14) Uani 1 1 d
O1 O 0.17917(15) 0.56265(13) 0.50572(6) 0.0165(3) Uani 1 1 d
O2 O 0.15894(16) 0.57008(13) 0.63866(7) 0.0193(3) Uani 1 1 d
O3 O 0.2067(2) 0.35098(14) 0.57677(7) 0.0251(3) Uani 1 1 d
O4 O 0.42668(17) 0.52343(16) 0.58085(7) 0.0236(3) Uani 1 1 d
N1 N 0.17374(16) 0.61048(14) 0.32696(7) 0.0119(3) Uani 1 1 d
N2 N 0.07260(17) 0.58966(14) 0.26438(7) 0.0140(3) Uani 1 1 d
N3 N 0.01573(18) 0.70849(15) 0.23819(7) 0.0155(3) Uani 1 1 d
N4 N 0.07797(17) 0.81194(14) 0.28365(7) 0.0138(3) Uani 1 1 d
N5 N 0.25679(16) 0.82451(14) 0.39344(7) 0.0128(3) Uani 1 1 d
N6 N 0.39852(18) 0.74892(14) 0.42624(8) 0.0125(3) Uani 1 1 d
C1 C 0.17450(19) 0.75013(15) 0.33706(8) 0.0110(3) Uani 1 1 d
H4 H 0.051(3) 0.899(3) 0.2738(15) 0.034(7) Uiso 1 1 d
H5 H 0.288(3) 0.909(3) 0.3811(14) 0.031(6) Uiso 1 1 d
H6A H 0.468(3) 0.725(2) 0.3956(14) 0.019(5) Uiso 1 1 d
H6B H 0.449(3) 0.800(2) 0.4551(13) 0.020(5) Uiso 1 1 d
H6C H 0.358(3) 0.677(3) 0.4506(14) 0.026(6) Uiso 1 1 d

loop_
_atom_site_aniso_label
_atom_site_aniso_U_11
_atom_site_aniso_U_22
_atom_site_aniso_U_33
_atom_site_aniso_U_23
_atom_site_aniso_U_13
_atom_site_aniso_U_12
Cl1 0.0138(2) 0.0098(2) 0.0118(2) -0.00027(10) 0.00067(11) 0.00095(11)
O1 0.0187(6) 0.0170(6) 0.0137(5) 0.0029(4) -0.0020(4) 0.0003(4)
O2 0.0250(6) 0.0177(6) 0.0153(5) -0.0009(4) 0.0073(4) 0.0038(5)
O3 0.0420(8) 0.0086(5) 0.0246(6) 0.0014(4) -0.0016(5) -0.0025(6)
O4 0.0126(6) 0.0325(7) 0.0256(7) -0.0037(5) -0.0015(4) 0.0036(5)
N1 0.0133(6) 0.0096(6) 0.0129(5) -0.0008(4) -0.0010(4) -0.0018(4)
N2 0.0170(6) 0.0129(6) 0.0122(6) -0.0005(4) -0.0003(4) -0.0031(5)
N3 0.0193(6) 0.0130(6) 0.0144(6) -0.0002(5) -0.0034(5) -0.0041(5)
N4 0.0181(6) 0.0100(6) 0.0134(6) 0.0006(4) -0.0044(5) -0.0003(5)
N5 0.0143(6) 0.0096(6) 0.0146(6) -0.0005(4) -0.0030(4) 0.0005(4)
N6 0.0117(6) 0.0134(7) 0.0125(6) -0.0002(4) -0.0021(5) -0.0007(5)
C1 0.0118(6) 0.0101(7) 0.0110(6) 0.0011(4) 0.0010(5) -0.0006(5)

loop_
_atom_type_symbol
_atom_type_description
_atom_type_scat_dispersion_real
_atom_type_scat_dispersion_imag
_atom_type_scat_source
C C 0.0033 0.0016 'International Tables Vol C Tables 4.2.6.8 and 6.1.1.4'
H H 0.0000 0.0000 'International Tables Vol C Tables 4.2.6.8 and 6.1.1.4'
N N 0.0061 0.0033 'International Tables Vol C Tables 4.2.6.8 and 6.1.1.4'
O O 0.0106 0.0060 'International Tables Vol C Tables 4.2.6.8 and 6.1.1.4'
Cl Cl 0.1484 0.1585 'International Tables Vol C Tables 4.2.6.8 and 6.1.1.4'

loop_
_geom_angle_atom_site_label_1
_geom_angle_atom_site_label_2
_geom_angle_atom_site_label_3
_geom_angle
O2 Cl1 O4 110.38(8)
O2 Cl1 O3 110.58(8)
O4 Cl1 O3 109.88(9)
O2 Cl1 O1 108.47(8)
O4 Cl1 O1 108.85(8)
O3 Cl1 O1 108.64(8)
C1 N1 N2 104.64(12)
N3 N2 N1 111.25(12)
N2 N3 N4 106.78(12)
C1 N4 N3 107.86(13)
C1 N4 H4 133.8(18)
N3 N4 H4 118.3(18)
C1 N5 N6 113.43(12)
C1 N5 H5 114.7(17)
N6 N5 H5 110.4(18)
N5 N6 H6A 112.5(17)
N5 N6 H6B 109.8(16)
H6A N6 H6B 105(2)
N5 N6 H6C 108.0(16)
H6A N6 H6C 112(2)
H6B N6 H6C 109(2)
N1 C1 N4 109.46(13)
N1 C1 N5 127.14(14)
N4 C1 N5 123.38(13)

loop_
_geom_bond_atom_site_label_1
_geom_bond_atom_site_label_2
_geom_bond_distance
Cl1 O2 1.4320(12)
Cl1 O4 1.4380(14)
Cl1 O3 1.4397(14)
Cl1 O1 1.4678(12)
N1 C1 1.3249(19)
N1 N2 1.3693(17)
N2 N3 1.2871(19)
N3 N4 1.3503(18)
N4 C1 1.3372(19)
N4 H4 0.86(3)
N5 C1 1.3739(19)
N5 N6 1.4320(18)
N5 H5 0.86(3)
N6 H6A 0.79(3)
N6 H6B 0.80(2)
N6 H6C 0.86(3)

loop_
_geom_torsion_atom_site_label_1
_geom_torsion_atom_site_label_2
_geom_torsion_atom_site_label_3
_geom_torsion_atom_site_label_4
_geom_torsion
C1 N1 N2 N3 0.01(17)
N1 N2 N3 N4 -0.33(17)
N2 N3 N4 C1 0.52(17)
N2 N1 C1 N4 0.31(16)
N2 N1 C1 N5 179.19(14)
N3 N4 C1 N1 -0.52(17)
N3 N4 C1 N5 -179.45(14)
N6 N5 C1 N1 22.9(2)
N6 N5 C1 N4 -158.42(14)
